data_9016346
loop_
_publ_author_name
'Larson, A. C.'
'Cromer, D. T.'

_publ_section_title
;
 Refinement of the alum structures. III. X-ray study of the a alums,
 K, Rb and NH4Al(SO4)2*12H2O
;
_journal_name_full 'Acta Crystallographica'
_journal_page_first 793
_journal_page_last 800
_journal_paper_doi 10.1107/S0365110X67001586
_journal_volume 22
_journal_year 1967
_chemical_compound_source Synthetic
_chemical_formula_sum 'Al H24 N O20 S2'
_chemical_name_mineral Tschermigite
_space_group_IT_number 205
_symmetry_space_group_name_Hall '-P 2ac 2ab 3'
_symmetry_space_group_name_H-M 'P a -3'
_cell_angle_alpha 90
_cell_angle_beta 90
_cell_angle_gamma 90
_cell_formula_units_Z 4
_cell_length_a 12.240
_cell_length_b 12.240
_cell_length_c 12.240
_cell_volume 1833.767
_database_code_amcsd 0019048
_exptl_crystal_density_diffrn 1.627
_cod_original_sg_symbol_H-M 'P a 3'
_cod_original_formula_sum 'N Al S2 O20 H24'
_cod_database_code 9016346

loop_
_space_group_symop_operation_xyz
x,y,z
1/2+z,x,1/2-y
z,1/2-x,1/2+y
1/2-z,1/2+x,y
-z,-x,-y
1/2+y,1/2-z,-x
1/2-y,-z,1/2+x
-y,1/2+z,1/2-x
y,z,x
x,1/2-y,1/2+z
1/2-x,1/2+y,z
1/2+x,y,1/2-z
-x,-y,-z
1/2-z,-x,1/2+y
-z,1/2+x,1/2-y
1/2+z,1/2-x,-y
z,x,y
1/2-y,1/2+z,x
1/2+y,z,1/2-x
y,1/2-z,1/2+x
-y,-z,-x
-x,1/2+y,1/2-z
1/2+x,1/2-y,-z
1/2-x,-y,1/2+z

loop_
_atom_site_aniso_label
_atom_site_aniso_U_11
_atom_site_aniso_U_22
_atom_site_aniso_U_33
_atom_site_aniso_U_12
_atom_site_aniso_U_13
_atom_site_aniso_U_23
N 0.04478 0.04478 0.04478 0.01518 0.01518 0.01518
Al 0.01973 0.01973 0.01973 0.00455 0.00455 0.00455
S 0.02049 0.02049 0.02049 0.00835 0.00835 0.00835
O(1) 0.11764 0.11764 0.11764 -0.03112 -0.03112 -0.03112
O(2) 0.06300 0.12903 0.02808 0.09260 0.02808 0.11612
Wat(l) 0.04099 0.01822 0.02277 0.00531 0.00683 -0.00455
Wat(2) 0.01518 0.04326 0.00379 -0.00759 -0.00228 0.00607

loop_
_atom_site_label
_atom_site_fract_x
_atom_site_fract_y
_atom_site_fract_z
_atom_site_type_symbol
_atom_site_attached_hydrogens
N 0.50000 0.50000 0.50000 N 0
Al 0.00000 0.00000 0.00000 Al 0
S 0.30900 0.30900 0.30900 S 0
O(1) 0.24080 0.24080 0.24080 O 0
O(2) 0.31420 0.26070 0.41730 O 0
Wat(l) 0.04560 0.13830 0.29770 O 2
Wat(2) 0.01840 -0.01690 0.15460 O 2

loop_
_cod_changelog_entry_id
_cod_changelog_entry_author
_cod_changelog_entry_date
_cod_changelog_entry_text
1
;cod-tools version 3.8.0
Id: cif_guess_AMCSD_atom_types 9581 2023-05-17 12:35:41Z saulius
;
2023-05-23T09:25:37+03:00
;Derived atom types and hydrogen counts
from atom names that follow the AMCSD naming convention
(Wat == water, O-H == hydroxyl).
;

loop_
_cod_related_entry_id
_cod_related_entry_database
_cod_related_entry_code
1 AMCSD 0019048
